data_1517255
loop_
_publ_author_name
'Burgess, Samantha A.'
'Joslin, Evan E.'
'Gunnoe, T. Brent'
'Cundari, Thomas R.'
'Sabat, Michal'
'Myers, William H.'

_publ_section_title
;
 Hydrophenylation of ethylene using a cationic Ru(ii) catalyst: comparison
 to a neutral Ru(ii) catalyst
;
_journal_issue 11
_journal_name_full 'Chem. Sci.'
_journal_page_first 4355
_journal_paper_doi 10.1039/C4SC01665C
_journal_volume 5
_journal_year 2014
_chemical_formula_sum 'C29 H39 Cl5 N7 O3 P Ru'
_chemical_formula_weight 842.96
_chemical_name_systematic
; 
 ? 
;
_space_group_IT_number 14
_symmetry_cell_setting monoclinic
_symmetry_space_group_name_Hall '-P 2yn'
_symmetry_space_group_name_H-M 'P 1 21/n 1'
_atom_sites_solution_hydrogens geom
_atom_sites_solution_primary direct
_atom_sites_solution_secondary difmap
_audit_creation_method SHELXL-97
_cell_angle_alpha 90.00
_cell_angle_beta 100.0050(10)
_cell_angle_gamma 90.00
_cell_formula_units_Z 4
_cell_length_a 10.4643(4)
_cell_length_b 12.9834(5)
_cell_length_c 27.5941(10)
_cell_measurement_reflns_used 9329
_cell_measurement_temperature 153(2)
_cell_measurement_theta_max 36.14
_cell_measurement_theta_min 3.65
_cell_volume 3692.0(2)
_computing_cell_refinement 'Bruker SAINT'
_computing_data_collection 'Bruker APEX2'
_computing_data_reduction 'Bruker SAINT'
_computing_molecular_graphics 'Bruker SHELXTL'
_computing_publication_material 'Bruker SHELXTL'
_computing_structure_refinement 'SHELXL-97 (Sheldrick, 2008)'
_computing_structure_solution 'SHELXS-97 (Sheldrick, 2008)'
_diffrn_ambient_temperature 153(2)
_diffrn_measured_fraction_theta_full 0.997
_diffrn_measured_fraction_theta_max 0.997
_diffrn_measurement_device_type 'Bruker APEX-II CCD'
_diffrn_measurement_method '\f and \w scans'
_diffrn_radiation_monochromator graphite
_diffrn_radiation_source 'fine-focus sealed tube'
_diffrn_radiation_type MoK\a
_diffrn_radiation_wavelength 0.71073
_diffrn_reflns_av_R_equivalents 0.0193
_diffrn_reflns_av_sigmaI/netI 0.0112
_diffrn_reflns_limit_h_max 13
_diffrn_reflns_limit_h_min -13
_diffrn_reflns_limit_k_max 16
_diffrn_reflns_limit_k_min -16
_diffrn_reflns_limit_l_max 34
_diffrn_reflns_limit_l_min -34
_diffrn_reflns_number 51560
_diffrn_reflns_theta_full 26.37
_diffrn_reflns_theta_max 26.37
_diffrn_reflns_theta_min 3.38
_exptl_absorpt_coefficient_mu 0.870
_exptl_absorpt_correction_T_max 0.8316
_exptl_absorpt_correction_T_min 0.7447
_exptl_absorpt_correction_type empirical
_exptl_absorpt_process_details 'Bruker SADABS'
_exptl_crystal_colour colourless
_exptl_crystal_density_diffrn 1.517
_exptl_crystal_density_meas ?
_exptl_crystal_density_method 'not measured'
_exptl_crystal_description block
_exptl_crystal_F_000 1720
_exptl_crystal_size_max 0.36
_exptl_crystal_size_mid 0.24
_exptl_crystal_size_min 0.22
_refine_diff_density_max 3.190
_refine_diff_density_min -0.756
_refine_diff_density_rms 0.118
_refine_ls_extinction_coef 0
_refine_ls_extinction_method none
_refine_ls_goodness_of_fit_ref 1.009
_refine_ls_hydrogen_treatment constr
_refine_ls_matrix_type full
_refine_ls_number_parameters 420
_refine_ls_number_reflns 7523
_refine_ls_number_restraints 0
_refine_ls_restrained_S_all 1.009
_refine_ls_R_factor_all 0.0468
_refine_ls_R_factor_gt 0.0449
_refine_ls_shift/su_max 0.001
_refine_ls_shift/su_mean 0.000
_refine_ls_structure_factor_coef Fsqd
_refine_ls_weighting_details 'calc w=1/[\s^2^(Fo^2^)+(0.0882P)^2^+13.2652P] where P=(Fo^2^+2Fc^2^)/3'
_refine_ls_weighting_scheme calc
_refine_ls_wR_factor_gt 0.1409
_refine_ls_wR_factor_ref 0.1428
_reflns_number_gt 7109
_reflns_number_total 7523
_reflns_threshold_expression >2sigma(I)
_cod_data_source_file c4sc01665c1.cif
_cod_data_source_block C29H39Cl5N7O3PRu
_cod_depositor_comments
;
The following automatic conversions were performed:

'_symmetry_cell_setting' value 'Monoclinic' changed to 'monoclinic'
according to
/usr/data/users/saulius/crontab/automatic-downloads/rss-feeds/RSC/lib/dictionaries/cif_core.dic
dictionary named 'cif_core.dic' version 2.4.2 from 2011-04-26.

Automatic conversion script
Id: cif_fix_values 2281 2013-09-26 08:29:07Z andrius 

 Adding full bibliography for 1517255.cif.

The following automatic conversions were performed:

'_exptl_crystal_density_meas' value 'not measured' was changed to '?'
- the value is perceived as not measured.

Automatic conversion script
Id: cif_fix_values 3008 2015-01-20 13:52:24Z robertas 
;
_cod_original_sg_symbol_H-M P2(1)/n
_cod_database_code 1517255

loop_
_symmetry_equiv_pos_as_xyz
'x, y, z'
'-x+1/2, y+1/2, -z+1/2'
'-x, -y, -z'
'x-1/2, -y-1/2, z-1/2'

loop_
_atom_site_label
_atom_site_type_symbol
_atom_site_fract_x
_atom_site_fract_y
_atom_site_fract_z
_atom_site_U_iso_or_equiv
_atom_site_adp_type
_atom_site_occupancy
_atom_site_symmetry_multiplicity
_atom_site_calc_flag
_atom_site_refinement_flags
Ru Ru 0.42738(2) 0.418367(19) 0.334574(9) 0.01655(11) Uani 1 1 d .
Cl1 Cl 0.67786(7) 0.16791(6) 0.57617(3) 0.01745(17) Uani 1 1 d .
Cl2 Cl 0.82440(17) 0.94363(15) 0.48183(5) 0.0666(4) Uani 1 1 d .
Cl3 Cl 0.86039(19) 0.80778(14) 0.56563(8) 0.0824(6) Uani 1 1 d .
Cl4 Cl 0.76181(17) 0.10001(13) 0.37611(6) 0.0674(4) Uani 1 1 d .
Cl5 Cl 0.81059(13) 0.13065(9) 0.27666(5) 0.0474(3) Uani 1 1 d .
P1 P 0.46714(8) 0.38493(7) 0.26087(3) 0.01766(18) Uani 1 1 d .
O1 O 0.4277(3) 0.4702(2) 0.21899(9) 0.0278(6) Uani 1 1 d .
O2 O 0.3991(3) 0.2831(2) 0.23452(9) 0.0292(6) Uani 1 1 d .
O3 O 0.6178(2) 0.3644(2) 0.25649(9) 0.0293(6) Uani 1 1 d .
N1 N 0.3817(3) 0.4434(2) 0.40602(11) 0.0223(6) Uani 1 1 d .
N2 N 0.4385(3) 0.3836(2) 0.44428(11) 0.0209(6) Uani 1 1 d .
N3 N 0.6233(3) 0.4116(2) 0.37639(11) 0.0205(6) Uani 1 1 d .
N4 N 0.6433(3) 0.3540(2) 0.41870(10) 0.0208(6) Uani 1 1 d .
N5 N 0.4177(3) 0.2641(2) 0.35274(10) 0.0192(6) Uani 1 1 d .
N6 N 0.4710(3) 0.2328(2) 0.39922(10) 0.0196(6) Uani 1 1 d .
N7 N 0.4378(3) 0.5721(2) 0.32392(11) 0.0226(6) Uani 1 1 d .
C1 C 0.2311(3) 0.4232(3) 0.30601(13) 0.0201(7) Uani 1 1 d .
C2 C 0.1451(4) 0.3620(3) 0.32757(14) 0.0276(8) Uani 1 1 d .
H2 H 0.1799 0.3138 0.3522 0.033 Uiso 1 1 calc R
C3 C 0.0108(4) 0.3696(3) 0.31408(15) 0.0320(8) Uani 1 1 d .
H3 H -0.0436 0.3267 0.3296 0.038 Uiso 1 1 calc R
C4 C -0.0443(4) 0.4385(3) 0.27845(15) 0.0319(8) Uani 1 1 d .
H4 H -0.1358 0.4444 0.2695 0.038 Uiso 1 1 calc R
C5 C 0.0385(4) 0.4993(3) 0.25605(15) 0.0295(8) Uani 1 1 d .
H5 H 0.0029 0.5468 0.2311 0.035 Uiso 1 1 calc R
C6 C 0.1719(4) 0.4916(3) 0.26957(13) 0.0238(7) Uani 1 1 d .
H6 H 0.2254 0.5343 0.2536 0.029 Uiso 1 1 calc R
C7 C 0.4459(4) 0.4413(3) 0.16959(13) 0.0246(7) Uani 1 1 d .
H7A H 0.4964 0.4955 0.1562 0.030 Uiso 1 1 calc R
H7B H 0.3602 0.4360 0.1479 0.030 Uiso 1 1 calc R
C8 C 0.6437(4) 0.3473(3) 0.20674(13) 0.0288(8) Uani 1 1 d .
H8A H 0.6950 0.2834 0.2061 0.035 Uiso 1 1 calc R
H8B H 0.6955 0.4054 0.1972 0.035 Uiso 1 1 calc R
C9 C 0.4324(4) 0.2551(3) 0.18717(13) 0.0284(8) Uani 1 1 d .
H9A H 0.3520 0.2467 0.1626 0.034 Uiso 1 1 calc R
H9B H 0.4794 0.1886 0.1902 0.034 Uiso 1 1 calc R
C10 C 0.5172(4) 0.3382(3) 0.16995(13) 0.0237(7) Uani 1 1 d .
C11 C 0.5436(4) 0.3172(3) 0.11734(14) 0.0320(8) Uani 1 1 d .
H11A H 0.4605 0.3225 0.0940 0.038 Uiso 1 1 calc R
H11B H 0.6017 0.3719 0.1087 0.038 Uiso 1 1 calc R
C12 C 0.6048(6) 0.2126(4) 0.11006(19) 0.0551(14) Uani 1 1 d .
H12A H 0.6874 0.2061 0.1329 0.083 Uiso 1 1 calc R
H12B H 0.6204 0.2070 0.0761 0.083 Uiso 1 1 calc R
H12C H 0.5459 0.1575 0.1165 0.083 Uiso 1 1 calc R
C13 C 0.3833(4) 0.3979(3) 0.48526(14) 0.0262(7) Uani 1 1 d .
C14 C 0.2900(4) 0.4721(3) 0.47254(14) 0.0312(8) Uani 1 1 d .
H14 H 0.2347 0.5002 0.4931 0.037 Uiso 1 1 calc R
C15 C 0.2918(4) 0.4985(3) 0.42346(15) 0.0308(8) Uani 1 1 d .
H15 H 0.2370 0.5484 0.4052 0.037 Uiso 1 1 calc R
C16 C 0.4214(4) 0.3404(4) 0.53220(14) 0.0359(9) Uani 1 1 d .
H16A H 0.3825 0.2716 0.5289 0.054 Uiso 1 1 calc R
H16B H 0.3907 0.3776 0.5589 0.054 Uiso 1 1 calc R
H16C H 0.5161 0.3342 0.5397 0.054 Uiso 1 1 calc R
C17 C 0.7719(3) 0.3493(3) 0.43936(13) 0.0245(7) Uani 1 1 d .
C18 C 0.8356(4) 0.4083(3) 0.40999(15) 0.0294(8) Uani 1 1 d .
H18 H 0.9262 0.4218 0.4147 0.035 Uiso 1 1 calc R
C19 C 0.7408(4) 0.4449(3) 0.37170(14) 0.0259(7) Uani 1 1 d .
H19 H 0.7581 0.4879 0.3457 0.031 Uiso 1 1 calc R
C20 C 0.8223(4) 0.2859(4) 0.48394(15) 0.0345(9) Uani 1 1 d .
H20A H 0.7765 0.3048 0.5107 0.052 Uiso 1 1 calc R
H20B H 0.9154 0.2987 0.4941 0.052 Uiso 1 1 calc R
H20C H 0.8080 0.2127 0.4761 0.052 Uiso 1 1 calc R
C21 C 0.4502(4) 0.1299(3) 0.40587(13) 0.0230(7) Uani 1 1 d .
C22 C 0.3833(4) 0.0946(3) 0.36193(13) 0.0245(7) Uani 1 1 d .
H22 H 0.3551 0.0259 0.3544 0.029 Uiso 1 1 calc R
C23 C 0.3645(3) 0.1797(3) 0.33020(13) 0.0217(7) Uani 1 1 d .
H23 H 0.3198 0.1776 0.2972 0.026 Uiso 1 1 calc R
C24 C 0.4958(4) 0.0767(3) 0.45340(15) 0.0326(9) Uani 1 1 d .
H24A H 0.5902 0.0838 0.4623 0.049 Uiso 1 1 calc R
H24B H 0.4730 0.0035 0.4501 0.049 Uiso 1 1 calc R
H24C H 0.4544 0.1077 0.4791 0.049 Uiso 1 1 calc R
C25 C 0.4402(4) 0.6589(3) 0.31826(14) 0.0269(8) Uani 1 1 d .
C26 C 0.4417(5) 0.7698(3) 0.31108(19) 0.0404(10) Uani 1 1 d .
H26A H 0.5239 0.7901 0.3014 0.061 Uiso 1 1 calc R
H26B H 0.4326 0.8046 0.3418 0.061 Uiso 1 1 calc R
H26C H 0.3695 0.7896 0.2852 0.061 Uiso 1 1 calc R
C27 C 0.5323(3) 0.3064(3) 0.43488(12) 0.0201(7) Uani 1 1 d .
H27 H 0.5640 0.2689 0.4663 0.024 Uiso 1 1 calc R
C28 C 0.7265(4) 0.1758(3) 0.3226(2) 0.0425(11) Uani 1 1 d .
H28A H 0.7514 0.2482 0.3307 0.051 Uiso 1 1 calc R
H28B H 0.6319 0.1740 0.3101 0.051 Uiso 1 1 calc R
C29 C 0.8632(5) 0.9368(4) 0.54602(17) 0.0431(10) Uani 1 1 d .
H29A H 0.8000 0.9778 0.5608 0.052 Uiso 1 1 calc R
H29B H 0.9506 0.9663 0.5572 0.052 Uiso 1 1 calc R

loop_
_atom_site_aniso_label
_atom_site_aniso_U_11
_atom_site_aniso_U_22
_atom_site_aniso_U_33
_atom_site_aniso_U_23
_atom_site_aniso_U_13
_atom_site_aniso_U_12
Ru 0.01842(16) 0.01513(16) 0.01660(16) 0.00102(9) 0.00444(11) -0.00061(9)
Cl1 0.0201(4) 0.0194(4) 0.0105(3) 0.0036(3) -0.0039(3) -0.0009(3)
Cl2 0.0741(10) 0.0955(11) 0.0330(6) 0.0022(7) 0.0170(6) 0.0079(9)
Cl3 0.0862(12) 0.0654(10) 0.1099(14) 0.0422(10) 0.0574(11) 0.0234(9)
Cl4 0.0774(10) 0.0740(9) 0.0585(8) 0.0106(7) 0.0328(8) 0.0352(8)
Cl5 0.0625(7) 0.0337(5) 0.0471(6) 0.0037(5) 0.0120(5) 0.0072(5)
P1 0.0187(4) 0.0180(4) 0.0166(4) 0.0025(3) 0.0042(3) 0.0003(3)
O1 0.0397(15) 0.0256(13) 0.0203(12) 0.0066(10) 0.0108(11) 0.0093(11)
O2 0.0418(15) 0.0281(14) 0.0199(12) -0.0034(10) 0.0118(11) -0.0130(12)
O3 0.0217(12) 0.0470(17) 0.0194(12) -0.0022(11) 0.0047(10) 0.0040(12)
N1 0.0240(15) 0.0215(14) 0.0215(14) -0.0010(12) 0.0045(11) 0.0028(12)
N2 0.0229(14) 0.0225(14) 0.0182(13) -0.0008(11) 0.0060(11) -0.0005(12)
N3 0.0231(15) 0.0203(14) 0.0187(14) 0.0005(11) 0.0056(11) -0.0014(11)
N4 0.0212(14) 0.0223(14) 0.0191(13) 0.0002(11) 0.0041(11) -0.0003(11)
N5 0.0234(14) 0.0195(14) 0.0154(13) 0.0012(11) 0.0051(11) -0.0002(11)
N6 0.0221(14) 0.0195(14) 0.0173(13) 0.0026(11) 0.0036(11) -0.0009(11)
N7 0.0238(15) 0.0209(16) 0.0233(15) 0.0013(11) 0.0044(12) -0.0012(11)
C1 0.0209(16) 0.0188(16) 0.0208(16) -0.0024(12) 0.0044(13) 0.0003(12)
C2 0.0276(18) 0.0297(19) 0.0268(18) 0.0042(15) 0.0085(14) -0.0005(15)
C3 0.0243(18) 0.040(2) 0.034(2) -0.0030(17) 0.0113(15) -0.0062(16)
C4 0.0193(17) 0.040(2) 0.035(2) -0.0071(17) 0.0036(15) 0.0013(16)
C5 0.0269(19) 0.0293(19) 0.0309(19) 0.0000(15) 0.0011(15) 0.0070(15)
C6 0.0246(17) 0.0208(16) 0.0262(17) 0.0016(14) 0.0053(14) 0.0011(13)
C7 0.0291(18) 0.0274(17) 0.0185(16) 0.0039(14) 0.0071(14) 0.0024(15)
C8 0.0257(18) 0.041(2) 0.0208(17) 0.0023(15) 0.0085(14) 0.0070(16)
C9 0.042(2) 0.0246(18) 0.0203(17) -0.0019(14) 0.0104(15) -0.0046(16)
C10 0.0263(17) 0.0261(18) 0.0194(16) 0.0012(13) 0.0066(13) 0.0011(14)
C11 0.038(2) 0.039(2) 0.0212(17) -0.0001(16) 0.0119(15) 0.0044(17)
C12 0.075(4) 0.057(3) 0.037(2) -0.007(2) 0.020(2) 0.025(3)
C13 0.0284(18) 0.0301(18) 0.0225(17) -0.0073(15) 0.0111(14) -0.0062(15)
C14 0.033(2) 0.036(2) 0.0274(19) -0.0076(16) 0.0130(15) 0.0033(17)
C15 0.033(2) 0.030(2) 0.031(2) -0.0044(16) 0.0107(16) 0.0076(16)
C16 0.042(2) 0.046(2) 0.0223(18) -0.0014(17) 0.0132(16) -0.0026(19)
C17 0.0214(16) 0.0289(18) 0.0227(17) -0.0054(14) 0.0021(13) 0.0014(14)
C18 0.0189(17) 0.040(2) 0.0298(19) -0.0048(16) 0.0056(15) -0.0037(15)
C19 0.0257(18) 0.0271(18) 0.0267(18) -0.0014(15) 0.0096(14) -0.0054(15)
C20 0.0277(19) 0.046(2) 0.0278(19) 0.0028(17) 0.0001(15) 0.0075(18)
C21 0.0266(17) 0.0205(16) 0.0226(17) 0.0034(13) 0.0065(13) -0.0014(13)
C22 0.0332(19) 0.0175(16) 0.0233(17) 0.0009(13) 0.0066(14) -0.0045(14)
C23 0.0256(17) 0.0205(16) 0.0187(15) -0.0011(13) 0.0034(13) -0.0036(13)
C24 0.043(2) 0.028(2) 0.0242(19) 0.0084(15) 0.0002(17) -0.0043(16)
C25 0.0289(19) 0.024(2) 0.0287(18) 0.0021(14) 0.0068(15) -0.0012(14)
C26 0.050(3) 0.0196(19) 0.053(3) 0.0050(18) 0.013(2) -0.0016(18)
C27 0.0205(16) 0.0211(16) 0.0196(15) -0.0011(13) 0.0064(12) -0.0003(13)
C28 0.033(2) 0.030(2) 0.064(3) -0.003(2) 0.007(2) 0.0019(17)
C29 0.051(3) 0.047(3) 0.034(2) -0.001(2) 0.015(2) -0.002(2)

loop_
_atom_type_symbol
_atom_type_description
_atom_type_scat_dispersion_real
_atom_type_scat_dispersion_imag
_atom_type_scat_source
C C 0.0033 0.0016 'International Tables Vol C Tables 4.2.6.8 and 6.1.1.4'
H H 0.0000 0.0000 'International Tables Vol C Tables 4.2.6.8 and 6.1.1.4'
N N 0.0061 0.0033 'International Tables Vol C Tables 4.2.6.8 and 6.1.1.4'
O O 0.0106 0.0060 'International Tables Vol C Tables 4.2.6.8 and 6.1.1.4'
P P 0.1023 0.0942 'International Tables Vol C Tables 4.2.6.8 and 6.1.1.4'
Ru Ru -1.2594 0.8363 'International Tables Vol C Tables 4.2.6.8 and 6.1.1.4'
Cl Cl 0.1484 0.1585 'International Tables Vol C Tables 4.2.6.8 and 6.1.1.4'

loop_
_geom_angle_atom_site_label_1
_geom_angle_atom_site_label_2
_geom_angle_atom_site_label_3
_geom_angle
N7 Ru N5 174.39(11)
N7 Ru C1 89.41(13)
N5 Ru C1 91.98(12)
N7 Ru N1 90.60(12)
N5 Ru N1 83.99(11)
C1 Ru N1 88.87(13)
N7 Ru N3 92.70(11)
N5 Ru N3 85.05(11)
C1 Ru N3 170.47(12)
N1 Ru N3 81.82(11)
N7 Ru P1 92.12(9)
N5 Ru P1 93.34(8)
C1 Ru P1 89.34(10)
N1 Ru P1 176.73(9)
N3 Ru P1 99.86(8)
O1 P1 O2 101.73(15)
O1 P1 O3 101.07(14)
O2 P1 O3 100.93(15)
O1 P1 Ru 117.79(10)
O2 P1 Ru 116.17(10)
O3 P1 Ru 116.45(10)
C7 O1 P1 115.9(2)
C9 O2 P1 117.0(2)
C8 O3 P1 115.9(2)
C15 N1 N2 105.4(3)
C15 N1 Ru 134.4(3)
N2 N1 Ru 119.5(2)
N1 N2 C13 111.9(3)
N1 N2 C27 118.1(3)
C13 N2 C27 129.4(3)
C19 N3 N4 104.7(3)
C19 N3 Ru 137.6(3)
N4 N3 Ru 117.7(2)
C17 N4 N3 111.8(3)
C17 N4 C27 129.3(3)
N3 N4 C27 118.8(3)
C23 N5 N6 105.2(3)
C23 N5 Ru 135.7(2)
N6 N5 Ru 119.0(2)
N5 N6 C21 111.5(3)
N5 N6 C27 120.3(3)
C21 N6 C27 128.1(3)
C25 N7 Ru 178.0(3)
C6 C1 C2 115.2(3)
C6 C1 Ru 125.3(3)
C2 C1 Ru 119.2(3)
C3 C2 C1 122.4(4)
C4 C3 C2 120.9(4)
C3 C4 C5 117.9(4)
C6 C5 C4 121.0(4)
C5 C6 C1 122.6(3)
O1 C7 C10 111.2(3)
O3 C8 C10 110.8(3)
O2 C9 C10 110.3(3)
C9 C10 C8 109.4(3)
C9 C10 C7 108.1(3)
C8 C10 C7 107.6(3)
C9 C10 C11 112.1(3)
C8 C10 C11 111.2(3)
C7 C10 C11 108.3(3)
C12 C11 C10 115.2(4)
N2 C13 C14 105.5(3)
N2 C13 C16 124.2(4)
C14 C13 C16 130.2(3)
C13 C14 C15 106.9(3)
N1 C15 C14 110.3(4)
C18 C17 N4 105.9(3)
C18 C17 C20 130.9(4)
N4 C17 C20 123.1(3)
C17 C18 C19 106.4(3)
N3 C19 C18 111.2(3)
C22 C21 N6 106.1(3)
C22 C21 C24 131.5(3)
N6 C21 C24 122.5(3)
C21 C22 C23 106.5(3)
N5 C23 C22 110.8(3)
N7 C25 C26 179.4(5)
N4 C27 N6 110.9(3)
N4 C27 N2 111.2(3)
N6 C27 N2 110.1(3)
Cl4 C28 Cl5 111.0(2)
Cl2 C29 Cl3 110.2(3)

loop_
_geom_bond_atom_site_label_1
_geom_bond_atom_site_label_2
_geom_bond_distance
Ru N7 2.023(3)
Ru N5 2.071(3)
Ru C1 2.069(4)
Ru N1 2.133(3)
Ru N3 2.172(3)
Ru P1 2.1889(9)
Cl2 C29 1.750(5)
Cl3 C29 1.763(5)
Cl4 C28 1.759(5)
Cl5 C28 1.766(5)
P1 O1 1.602(3)
P1 O2 1.614(3)
P1 O3 1.624(3)
O1 C7 1.458(4)
O2 C9 1.455(4)
O3 C8 1.462(4)
N1 C15 1.335(5)
N1 N2 1.361(4)
N2 C13 1.369(4)
N2 C27 1.457(4)
N3 C19 1.330(5)
N3 N4 1.372(4)
N4 C17 1.369(5)
N4 C27 1.453(4)
N5 C23 1.333(4)
N5 N6 1.368(4)
N6 C21 1.371(5)
N6 C27 1.440(4)
N7 C25 1.140(5)
C1 C6 1.403(5)
C1 C2 1.408(5)
C2 C3 1.393(5)
C3 C4 1.380(6)
C4 C5 1.394(6)
C5 C6 1.384(5)
C7 C10 1.532(5)
C8 C10 1.527(5)
C9 C10 1.524(5)
C10 C11 1.549(5)
C11 C12 1.530(6)
C13 C14 1.373(6)
C13 C16 1.488(6)
C14 C15 1.400(6)
C17 C18 1.369(6)
C17 C20 1.498(5)
C18 C19 1.401(6)
C21 C22 1.370(5)
C21 C24 1.486(5)
C22 C23 1.403(5)
C25 C26 1.454(5)
